data_7712318
loop_
_publ_author_name
'Sutton, Gregory D.'
'Jiang, Chenggang'
'Liu, Gardenia'
'Teets, Thomas S.'

_publ_section_title
;
 Ratiometric oxygen sensors of cyclometalated iridium(III) with enhanced
 quantum yields and variable dynamic ranges.
;
_journal_name_full 'Dalton transactions (Cambridge, England : 2003)'
_journal_paper_doi 10.1039/d3dt00350g
_journal_year 2023
_chemical_formula_sum 'C56 H46 B Cl F2 Ir N5 S2'
_chemical_formula_weight 1129.56
_space_group_crystal_system triclinic
_space_group_IT_number 2
_space_group_name_Hall '-P 1'
_space_group_name_H-M_alt 'P -1'
_atom_sites_solution_hydrogens geom
_audit_creation_method SHELXL-2014/7
_audit_update_record
;
2022-10-31 deposited with the CCDC.	2023-02-07 downloaded from the CCDC.
;
_cell_angle_alpha 98.6320(10)
_cell_angle_beta 103.2970(10)
_cell_angle_gamma 100.1960(10)
_cell_formula_units_Z 2
_cell_length_a 10.1377(11)
_cell_length_b 15.1859(17)
_cell_length_c 18.717(2)
_cell_measurement_reflns_used 9989
_cell_measurement_temperature 123(2)
_cell_measurement_theta_max 24.26
_cell_measurement_theta_min 2.28
_cell_volume 2704.6(5)
_computing_cell_refinement 'Bruker SAINT'
_computing_data_collection 'Bruker APEX2'
_computing_data_reduction 'Bruker SAINT'
_computing_molecular_graphics 'Bruker SHELXTL'
_computing_publication_material 'Bruker SHELXTL'
_computing_structure_refinement 'SHELXL-2014/7 (Sheldrick, 2014)'
_computing_structure_solution 'SHELXS-97 (Sheldrick 2008)'
_diffrn_ambient_temperature 123(2)
_diffrn_measured_fraction_theta_full 1.000
_diffrn_measured_fraction_theta_max 0.997
_diffrn_measurement_device_type 'Bruker APEX-II CCD'
_diffrn_measurement_method '\f and \w scans'
_diffrn_radiation_type MoK\a
_diffrn_radiation_wavelength 0.71073
_diffrn_reflns_av_R_equivalents 0.0628
_diffrn_reflns_av_unetI/netI 0.0436
_diffrn_reflns_Laue_measured_fraction_full 1.000
_diffrn_reflns_Laue_measured_fraction_max 0.997
_diffrn_reflns_limit_h_max 13
_diffrn_reflns_limit_h_min -13
_diffrn_reflns_limit_k_max 19
_diffrn_reflns_limit_k_min -19
_diffrn_reflns_limit_l_max 24
_diffrn_reflns_limit_l_min -24
_diffrn_reflns_number 77072
_diffrn_reflns_point_group_measured_fraction_full 1.000
_diffrn_reflns_point_group_measured_fraction_max 0.997
_diffrn_reflns_theta_full 25.242
_diffrn_reflns_theta_max 27.563
_diffrn_reflns_theta_min 1.141
_exptl_absorpt_coefficient_mu 2.642
_exptl_absorpt_correction_T_max 0.7456
_exptl_absorpt_correction_T_min 0.6065
_exptl_absorpt_correction_type multi-scan
_exptl_absorpt_process_details sadabs
_exptl_crystal_colour red
_exptl_crystal_density_diffrn 1.387
_exptl_crystal_description Block
_exptl_crystal_F_000 1132
_exptl_crystal_size_max 0.330
_exptl_crystal_size_mid 0.250
_exptl_crystal_size_min 0.170
_refine_diff_density_max 1.958
_refine_diff_density_min -0.735
_refine_diff_density_rms 0.139
_refine_ls_extinction_method none
_refine_ls_goodness_of_fit_ref 1.083
_refine_ls_hydrogen_treatment constr
_refine_ls_matrix_type full
_refine_ls_number_parameters 618
_refine_ls_number_reflns 12477
_refine_ls_number_restraints 228
_refine_ls_restrained_S_all 1.113
_refine_ls_R_factor_all 0.0364
_refine_ls_R_factor_gt 0.0300
_refine_ls_shift/su_max 0.004
_refine_ls_shift/su_mean 0.000
_refine_ls_structure_factor_coef Fsqd
_refine_ls_weighting_details 'w=1/[\s^2^(Fo^2^)+(0.0470P)^2^+0.0258P] where P=(Fo^2^+2Fc^2^)/3'
_refine_ls_weighting_scheme calc
_refine_ls_wR_factor_gt 0.0784
_refine_ls_wR_factor_ref 0.0842
_reflns_Friedel_coverage 0.000
_reflns_number_gt 11086
_reflns_number_total 12477
_reflns_threshold_expression 'I > 2\s(I)'
_cod_data_source_file d3dt00350g2.cif
_cod_data_source_block gs2_sq
_cod_original_cell_volume 2704.7(5)
_cod_database_code 7712318
_shelx_shelxl_version_number 2014/7
_shelx_space_group_comment
; 
The symmetry employed for this shelxl refinement is uniquely defined 
by the following loop, which should always be used as a source of 
symmetry information in preference to the above space-group names. 
They are only intended as comments. 
;
_shelx_estimated_absorpt_t_min 0.476
_shelx_estimated_absorpt_t_max 0.662

loop_
_space_group_symop_operation_xyz
'x, y, z'
'-x, -y, -z'

loop_
_atom_site_label
_atom_site_type_symbol
_atom_site_fract_x
_atom_site_fract_y
_atom_site_fract_z
_atom_site_U_iso_or_equiv
_atom_site_adp_type
_atom_site_occupancy
_atom_site_site_symmetry_order
_atom_site_calc_flag
_atom_site_refinement_flags_posn
_atom_site_refinement_flags_adp
_atom_site_refinement_flags_occupancy
_atom_site_disorder_assembly
_atom_site_disorder_group
B1 B 0.3681(5) 0.0866(3) 1.0587(2) 0.0339(10) Uani 1 1 d . . . . .
Ir1 Ir 0.42929(2) 0.20268(2) 0.58775(2) 0.01592(5) Uani 1 1 d . . . . .
Cl1 Cl 0.65991(8) 0.16999(6) 0.60141(5) 0.02268(17) Uani 1 1 d . . . . .
S1 S -0.01539(8) 0.15918(6) 0.59618(5) 0.02305(18) Uani 1 1 d . . . . .
S2 S 0.48513(10) 0.28938(7) 0.37519(5) 0.0290(2) Uani 1 1 d . . . . .
F1 F 0.4000(3) 0.02136(19) 1.09911(14) 0.0553(7) Uani 1 1 d . . . . .
F2 F 0.2946(3) 0.14103(18) 1.09497(13) 0.0458(6) Uani 1 1 d . . . . .
N1 N 0.3277(3) 0.06948(19) 0.57920(15) 0.0173(5) Uani 1 1 d . . . . .
N2 N 0.5302(3) 0.33529(19) 0.59686(16) 0.0200(6) Uani 1 1 d . . . . .
N3 N 0.4536(3) 0.20385(19) 0.70685(16) 0.0204(6) Uani 1 1 d . . . . .
N4 N 0.5005(3) 0.1479(2) 1.04969(17) 0.0337(8) Uani 1 1 d . . . . .
N5 N 0.2775(3) 0.0417(2) 0.97864(17) 0.0323(7) Uani 1 1 d . . . . .
C12 C 0.3847(3) -0.0037(2) 0.57585(19) 0.0218(7) Uani 1 1 d . . . . .
H12 H 0.4770 0.0032 0.5710 0.026 Uiso 1 1 calc R U . . .
C13 C 0.3139(4) -0.0886(2) 0.5792(2) 0.0247(7) Uani 1 1 d . . . . .
H13 H 0.3574 -0.1391 0.5768 0.030 Uiso 1 1 calc R U . . .
C14 C 0.1785(4) -0.1000(2) 0.5862(2) 0.0272(8) Uani 1 1 d . . . . .
H14 H 0.1285 -0.1581 0.5888 0.033 Uiso 1 1 calc R U . . .
C15 C 0.1178(3) -0.0246(2) 0.5892(2) 0.0239(7) Uani 1 1 d . . . . .
H15 H 0.0251 -0.0310 0.5935 0.029 Uiso 1 1 calc R U . . .
C16 C 0.1930(3) 0.0599(2) 0.58598(18) 0.0182(7) Uani 1 1 d . . . . .
C20 C 0.2350(3) 0.2201(2) 0.58062(18) 0.0177(6) Uani 1 1 d . . . . .
C21 C 0.1663(3) 0.2947(2) 0.5782(2) 0.0222(7) Uani 1 1 d . . . . .
C22 C 0.2138(4) 0.3839(3) 0.5682(2) 0.0348(10) Uani 1 1 d . . . . .
H22 H 0.3048 0.4018 0.5624 0.042 Uiso 1 1 calc R U . . .
C23 C 0.1287(4) 0.4448(3) 0.5670(3) 0.0499(13) Uani 1 1 d . . . . .
H23 H 0.1619 0.5047 0.5603 0.060 Uiso 1 1 calc R U . . .
C24 C -0.0045(4) 0.4211(3) 0.5754(3) 0.0474(12) Uani 1 1 d . . . . .
H24 H -0.0609 0.4649 0.5746 0.057 Uiso 1 1 calc R U . . .
C25 C -0.0561(4) 0.3349(3) 0.5850(2) 0.0356(10) Uani 1 1 d . . . . .
H25 H -0.1475 0.3186 0.5905 0.043 Uiso 1 1 calc R U . . .
C26 C 0.0287(3) 0.2717(2) 0.5865(2) 0.0240(7) Uani 1 1 d . . . . .
C27 C 0.1465(3) 0.1436(2) 0.58756(18) 0.0174(6) Uani 1 1 d . . . . .
C32 C 0.5864(4) 0.3967(2) 0.6613(2) 0.0271(8) Uani 1 1 d . . . . .
H32 H 0.5740 0.3802 0.7067 0.033 Uiso 1 1 calc R U . . .
C33 C 0.6618(4) 0.4831(3) 0.6637(2) 0.0353(9) Uani 1 1 d . . . . .
H33 H 0.7005 0.5252 0.7101 0.042 Uiso 1 1 calc R U . . .
C34 C 0.6798(4) 0.5073(3) 0.5974(3) 0.0349(9) Uani 1 1 d . . . . .
H34 H 0.7302 0.5665 0.5977 0.042 Uiso 1 1 calc R U . . .
C35 C 0.6241(3) 0.4448(2) 0.5313(2) 0.0281(8) Uani 1 1 d . . . . .
H35 H 0.6362 0.4604 0.4856 0.034 Uiso 1 1 calc R U . . .
C36 C 0.5499(3) 0.3583(2) 0.5314(2) 0.0222(7) Uani 1 1 d . . . . .
C40 C 0.4124(3) 0.2054(2) 0.47898(19) 0.0195(7) Uani 1 1 d . . . . .
C41 C 0.3503(3) 0.1425(2) 0.40748(19) 0.0209(7) Uani 1 1 d . . . . .
C42 C 0.2669(3) 0.0546(2) 0.3915(2) 0.0242(7) Uani 1 1 d . . . . .
H42 H 0.2424 0.0287 0.4311 0.029 Uiso 1 1 calc R U . . .
C43 C 0.2198(4) 0.0049(3) 0.3193(2) 0.0268(8) Uani 1 1 d . . . . .
H43 H 0.1633 -0.0549 0.3094 0.032 Uiso 1 1 calc R U . . .
C44 C 0.2551(4) 0.0425(3) 0.2601(2) 0.0322(9) Uani 1 1 d . . . . .
H44 H 0.2220 0.0079 0.2103 0.039 Uiso 1 1 calc R U . . .
C45 C 0.3371(4) 0.1287(3) 0.2736(2) 0.0315(9) Uani 1 1 d . . . . .
H45 H 0.3620 0.1539 0.2339 0.038 Uiso 1 1 calc R U . . .
C46 C 0.3826(4) 0.1782(3) 0.3465(2) 0.0264(8) Uani 1 1 d . . . . .
C47 C 0.4826(3) 0.2859(2) 0.46770(19) 0.0218(7) Uani 1 1 d . . . . .
C52 C 0.3801(4) 0.2469(2) 0.7466(2) 0.0247(7) Uani 1 1 d . . . . .
H52 H 0.3354 0.2910 0.7263 0.030 Uiso 1 1 calc R U . . .
C53 C 0.3665(4) 0.2301(3) 0.8153(2) 0.0275(8) Uani 1 1 d . . . . .
H53 H 0.3138 0.2623 0.8414 0.033 Uiso 1 1 calc R U . . .
C54 C 0.4305(4) 0.1659(3) 0.8459(2) 0.0263(8) Uani 1 1 d . . . . .
C55 C 0.5122(4) 0.1237(3) 0.8069(2) 0.0278(8) Uani 1 1 d . . . . .
H55 H 0.5611 0.0814 0.8272 0.033 Uiso 1 1 calc R U . . .
C56 C 0.5211(3) 0.1442(2) 0.7385(2) 0.0237(7) Uani 1 1 d . . . . .
H56 H 0.5769 0.1152 0.7125 0.028 Uiso 1 1 calc R U . . .
C61 C 0.6171(5) 0.1903(4) 1.1038(2) 0.0473(12) Uani 1 1 d . . . . .
C62 C 0.7051(5) 0.2463(4) 1.0745(3) 0.0548(14) Uani 1 1 d . . . . .
H62 H 0.7943 0.2824 1.1011 0.066 Uiso 1 1 calc R U . . .
C63 C 0.6411(4) 0.2407(3) 1.0003(2) 0.0450(11) Uani 1 1 d . . . . .
C64 C 0.5119(4) 0.1775(3) 0.9837(2) 0.0322(9) Uani 1 1 d . . . . .
C65 C 0.4114(4) 0.1385(3) 0.9172(2) 0.0284(8) Uani 1 1 d . . . . .
C66 C 0.2952(4) 0.0703(3) 0.9135(2) 0.0287(8) Uani 1 1 d . . . . .
C67 C 0.1864(4) 0.0154(3) 0.8517(2) 0.0341(9) Uani 1 1 d . . . . .
C68 C 0.1079(5) -0.0445(3) 0.8819(2) 0.0433(11) Uani 1 1 d . . . . .
H68 H 0.0279 -0.0900 0.8546 0.052 Uiso 1 1 calc R U . . .
C69 C 0.1645(5) -0.0277(3) 0.9595(2) 0.0412(10) Uani 1 1 d . . . . .
C71 C 0.7009(5) 0.2957(4) 0.9494(3) 0.0635(15) Uani 1 1 d . . . . .
H71A H 0.7872 0.3386 0.9786 0.095 Uiso 1 1 calc R U . . .
H71B H 0.6339 0.3296 0.9271 0.095 Uiso 1 1 calc R U . . .
H71C H 0.7203 0.2543 0.9096 0.095 Uiso 1 1 calc R U . . .
C72 C 0.6418(5) 0.1772(4) 1.1836(2) 0.0513(13) Uani 1 1 d . . . . .
H72A H 0.6021 0.2205 1.2119 0.077 Uiso 1 1 calc R U . . .
H72B H 0.7419 0.1880 1.2065 0.077 Uiso 1 1 calc R U . . .
H72C H 0.5974 0.1147 1.1845 0.077 Uiso 1 1 calc R U . . .
C73 C 0.1604(4) 0.0162(3) 0.7693(2) 0.0402(10) Uani 1 1 d . . . . .
H73A H 0.0785 -0.0315 0.7414 0.060 Uiso 1 1 calc R U . . .
H73B H 0.2415 0.0046 0.7524 0.060 Uiso 1 1 calc R U . . .
H73C H 0.1443 0.0759 0.7606 0.060 Uiso 1 1 calc R U . . .
C74 C 0.1137(5) -0.0761(3) 1.0152(3) 0.0552(13) Uani 1 1 d . . . . .
H74A H 0.1843 -0.1070 1.0387 0.083 Uiso 1 1 calc R U . . .
H74B H 0.0275 -0.1214 0.9897 0.083 Uiso 1 1 calc R U . . .
H74C H 0.0961 -0.0318 1.0537 0.083 Uiso 1 1 calc R U . . .
C1S C 0.0119(9) 0.4099(5) 0.8926(5) 0.122(2) Uani 1 1 d D U . . .
H1S H 0.0191 0.4735 0.9080 0.146 Uiso 1 1 calc R U . . .
C2S C -0.0735(9) 0.3627(5) 0.8202(4) 0.122(2) Uani 1 1 d D U . . .
H2S H -0.1304 0.3921 0.7882 0.146 Uiso 1 1 calc R U . . .
C3S C -0.0690(7) 0.2720(5) 0.7990(4) 0.0947(17) Uani 1 1 d D U . . .
H3S H -0.1120 0.2427 0.7483 0.114 Uiso 1 1 calc R U . . .
C4S C -0.0070(7) 0.2223(5) 0.8460(4) 0.0854(15) Uani 1 1 d D U . . .
H4S H -0.0193 0.1582 0.8310 0.102 Uiso 1 1 calc R U . . .
C5S C 0.0769(7) 0.2693(5) 0.9184(4) 0.0893(16) Uani 1 1 d D U . . .
H5S H 0.1270 0.2372 0.9510 0.107 Uiso 1 1 calc R U . . .
C6S C 0.0854(8) 0.3619(5) 0.9414(5) 0.109(2) Uani 1 1 d D U . . .
H6S H 0.1407 0.3929 0.9898 0.131 Uiso 1 1 calc R U . . .
C13S C 0.4918(11) 0.5726(7) 0.9194(5) 0.137(3) Uani 1 1 d D U . . .
H13S H 0.5202 0.5804 0.9724 0.164 Uiso 1 1 calc R U . . .
C14S C 0.3756(10) 0.5037(6) 0.8782(6) 0.135(2) Uani 1 1 d D U . . .
H14S H 0.3226 0.4666 0.9027 0.161 Uiso 1 1 calc R U . . .
C15S C 0.3393(9) 0.4910(5) 0.7975(5) 0.125(2) Uani 1 1 d D U . . .
H15S H 0.2640 0.4437 0.7676 0.150 Uiso 1 1 calc R U . . .
C16S C 0.4148(8) 0.5478(6) 0.7658(5) 0.1069(19) Uani 1 1 d D U . . .
H16S H 0.3929 0.5405 0.7128 0.128 Uiso 1 1 calc R U . . .
C17S C 0.5221(8) 0.6154(6) 0.8092(4) 0.1045(19) Uani 1 1 d D U . . .
H17S H 0.5701 0.6559 0.7849 0.125 Uiso 1 1 calc R U . . .
C18S C 0.5647(9) 0.6289(6) 0.8837(5) 0.117(2) Uani 1 1 d D U . . .
H18S H 0.6428 0.6758 0.9113 0.140 Uiso 1 1 calc R U . . .

loop_
_atom_site_aniso_label
_atom_site_aniso_U_11
_atom_site_aniso_U_22
_atom_site_aniso_U_33
_atom_site_aniso_U_23
_atom_site_aniso_U_13
_atom_site_aniso_U_12
B1 0.039(3) 0.050(3) 0.020(2) 0.014(2) 0.0121(19) 0.018(2)
Ir1 0.01234(7) 0.02098(7) 0.01839(7) 0.00981(5) 0.00701(5) 0.00504(5)
Cl1 0.0147(4) 0.0300(4) 0.0287(5) 0.0118(4) 0.0096(3) 0.0087(3)
S1 0.0134(4) 0.0262(4) 0.0322(5) 0.0082(4) 0.0096(3) 0.0044(3)
S2 0.0353(5) 0.0333(5) 0.0271(5) 0.0183(4) 0.0170(4) 0.0082(4)
F1 0.0717(19) 0.0652(18) 0.0360(15) 0.0319(14) 0.0091(14) 0.0217(15)
F2 0.0452(14) 0.0657(17) 0.0287(13) 0.0029(12) 0.0176(11) 0.0129(13)
N1 0.0173(13) 0.0231(14) 0.0128(13) 0.0068(11) 0.0042(11) 0.0045(11)
N2 0.0130(13) 0.0225(14) 0.0274(16) 0.0096(12) 0.0072(12) 0.0051(11)
N3 0.0189(14) 0.0257(15) 0.0184(15) 0.0080(12) 0.0061(11) 0.0055(11)
N4 0.0324(17) 0.054(2) 0.0194(16) 0.0103(15) 0.0083(14) 0.0167(16)
N5 0.0405(19) 0.0404(19) 0.0202(16) 0.0125(14) 0.0117(14) 0.0093(15)
C12 0.0208(16) 0.0282(18) 0.0204(18) 0.0104(15) 0.0081(14) 0.0081(14)
C13 0.0288(18) 0.0218(17) 0.0272(19) 0.0062(15) 0.0102(15) 0.0107(15)
C14 0.0320(19) 0.0189(17) 0.029(2) 0.0058(15) 0.0101(16) -0.0013(15)
C15 0.0187(16) 0.0269(18) 0.0257(19) 0.0040(15) 0.0082(14) 0.0013(14)
C16 0.0142(15) 0.0259(17) 0.0150(16) 0.0045(13) 0.0054(12) 0.0030(13)
C20 0.0147(15) 0.0266(17) 0.0141(16) 0.0086(13) 0.0055(12) 0.0046(13)
C21 0.0189(16) 0.0286(18) 0.0264(19) 0.0157(15) 0.0103(14) 0.0101(14)
C22 0.0220(18) 0.037(2) 0.061(3) 0.031(2) 0.0220(19) 0.0130(16)
C23 0.037(2) 0.041(2) 0.098(4) 0.046(3) 0.038(3) 0.023(2)
C24 0.032(2) 0.043(2) 0.091(4) 0.039(3) 0.033(2) 0.0251(19)
C25 0.0213(18) 0.041(2) 0.057(3) 0.024(2) 0.0197(18) 0.0146(17)
C26 0.0222(17) 0.0271(18) 0.0273(19) 0.0114(15) 0.0094(15) 0.0079(14)
C27 0.0126(14) 0.0249(17) 0.0161(16) 0.0041(13) 0.0059(12) 0.0046(13)
C32 0.0236(18) 0.0268(19) 0.030(2) 0.0078(16) 0.0062(16) 0.0039(15)
C33 0.0255(19) 0.031(2) 0.043(3) 0.0008(18) 0.0050(18) 0.0023(16)
C34 0.0217(18) 0.026(2) 0.059(3) 0.0127(19) 0.0144(19) 0.0036(15)
C35 0.0197(17) 0.0284(19) 0.043(2) 0.0171(17) 0.0142(16) 0.0068(15)
C36 0.0165(15) 0.0257(18) 0.034(2) 0.0175(15) 0.0127(14) 0.0101(13)
C40 0.0141(15) 0.0270(18) 0.0235(18) 0.0117(14) 0.0096(13) 0.0088(13)
C41 0.0155(15) 0.0297(18) 0.0226(18) 0.0112(15) 0.0068(13) 0.0107(14)
C42 0.0189(16) 0.0302(19) 0.028(2) 0.0131(16) 0.0071(14) 0.0091(14)
C43 0.0235(17) 0.033(2) 0.0230(19) 0.0051(16) 0.0028(15) 0.0079(15)
C44 0.035(2) 0.041(2) 0.022(2) 0.0047(17) 0.0063(16) 0.0148(18)
C45 0.036(2) 0.044(2) 0.0217(19) 0.0135(17) 0.0130(17) 0.0148(18)
C46 0.0241(18) 0.034(2) 0.028(2) 0.0155(16) 0.0112(15) 0.0117(15)
C47 0.0191(16) 0.0299(19) 0.0228(18) 0.0138(15) 0.0107(14) 0.0079(14)
C52 0.0268(18) 0.0264(18) 0.0238(19) 0.0076(15) 0.0084(15) 0.0087(15)
C53 0.0298(19) 0.032(2) 0.027(2) 0.0096(16) 0.0132(16) 0.0113(16)
C54 0.0226(17) 0.037(2) 0.0202(18) 0.0103(16) 0.0074(14) 0.0039(15)
C55 0.0260(18) 0.038(2) 0.0240(19) 0.0146(16) 0.0066(15) 0.0101(16)
C56 0.0220(17) 0.0317(19) 0.0223(18) 0.0121(15) 0.0074(14) 0.0107(15)
C61 0.036(2) 0.079(4) 0.026(2) 0.012(2) 0.0044(19) 0.016(2)
C62 0.032(2) 0.094(4) 0.028(2) 0.007(3) 0.0042(19) -0.002(2)
C63 0.032(2) 0.071(3) 0.028(2) 0.008(2) 0.0064(18) 0.003(2)
C64 0.031(2) 0.045(2) 0.022(2) 0.0087(17) 0.0087(16) 0.0077(17)
C65 0.0314(19) 0.039(2) 0.0206(19) 0.0110(16) 0.0106(16) 0.0126(17)
C66 0.032(2) 0.039(2) 0.0207(19) 0.0111(16) 0.0121(16) 0.0107(17)
C67 0.034(2) 0.043(2) 0.026(2) 0.0085(18) 0.0102(17) 0.0048(18)
C68 0.045(3) 0.049(3) 0.031(2) 0.008(2) 0.014(2) -0.008(2)
C69 0.053(3) 0.040(2) 0.034(2) 0.0111(19) 0.020(2) 0.003(2)
C71 0.049(3) 0.085(4) 0.045(3) 0.014(3) 0.012(2) -0.015(3)
C72 0.042(3) 0.092(4) 0.022(2) 0.015(2) 0.0042(19) 0.023(3)
C73 0.039(2) 0.053(3) 0.023(2) 0.0070(19) 0.0053(18) 0.000(2)
C74 0.068(3) 0.052(3) 0.048(3) 0.022(2) 0.023(3) -0.001(3)
C1S 0.144(6) 0.078(3) 0.115(5) 0.016(3) 0.009(4) -0.014(4)
C2S 0.165(6) 0.091(4) 0.093(4) 0.034(3) 0.012(4) 0.002(4)
C3S 0.087(4) 0.109(4) 0.082(4) 0.008(3) 0.032(3) 0.003(4)
C4S 0.076(4) 0.097(4) 0.100(4) 0.015(2) 0.060(3) 0.018(3)
C5S 0.072(4) 0.115(4) 0.095(3) 0.041(3) 0.046(3) 0.007(3)
C6S 0.109(5) 0.109(4) 0.089(4) 0.019(3) 0.016(3) -0.017(4)
C13S 0.195(7) 0.141(6) 0.121(4) 0.067(4) 0.079(4) 0.074(4)
C14S 0.169(6) 0.119(5) 0.177(5) 0.082(5) 0.102(5) 0.074(4)
C15S 0.144(5) 0.092(4) 0.171(5) 0.035(4) 0.066(4) 0.071(3)
C16S 0.127(5) 0.122(5) 0.108(4) 0.032(3) 0.052(3) 0.085(4)
C17S 0.125(5) 0.122(5) 0.106(4) 0.053(4) 0.057(4) 0.071(3)
C18S 0.157(6) 0.112(5) 0.107(4) 0.046(4) 0.049(4) 0.055(4)

loop_
_atom_type_symbol
_atom_type_description
_atom_type_scat_dispersion_real
_atom_type_scat_dispersion_imag
_atom_type_scat_source
C C 0.0033 0.0016 'International Tables Vol C Tables 4.2.6.8 and 6.1.1.4'
H H 0.0000 0.0000 'International Tables Vol C Tables 4.2.6.8 and 6.1.1.4'
B B 0.0013 0.0007 'International Tables Vol C Tables 4.2.6.8 and 6.1.1.4'
N N 0.0061 0.0033 'International Tables Vol C Tables 4.2.6.8 and 6.1.1.4'
F F 0.0171 0.0103 'International Tables Vol C Tables 4.2.6.8 and 6.1.1.4'
S S 0.1246 0.1234 'International Tables Vol C Tables 4.2.6.8 and 6.1.1.4'
Cl Cl 0.1484 0.1585 'International Tables Vol C Tables 4.2.6.8 and 6.1.1.4'
Ir Ir -1.4442 7.9887 'International Tables Vol C Tables 4.2.6.8 and 6.1.1.4'

loop_
_geom_angle_atom_site_label_1
_geom_angle_atom_site_label_2
_geom_angle_atom_site_label_3
_geom_angle
_geom_angle_site_symmetry_1
_geom_angle_site_symmetry_3
_geom_angle_publ_flag
F1 B1 F2 109.3(3) . . ?
F1 B1 N5 110.7(4) . . ?
F2 B1 N5 109.0(3) . . ?
F1 B1 N4 111.7(3) . . ?
F2 B1 N4 109.5(4) . . ?
N5 B1 N4 106.5(3) . . ?
C20 Ir1 C40 92.88(12) . . ?
C20 Ir1 N2 99.89(12) . . ?
C40 Ir1 N2 80.02(13) . . ?
C20 Ir1 N1 80.01(12) . . ?
C40 Ir1 N1 100.29(12) . . ?
N2 Ir1 N1 179.68(10) . . ?
C20 Ir1 N3 88.10(11) . . ?
C40 Ir1 N3 178.00(12) . . ?
N2 Ir1 N3 98.10(11) . . ?
N1 Ir1 N3 81.60(10) . . ?
C20 Ir1 Cl1 174.94(9) . . ?
C40 Ir1 Cl1 90.26(9) . . ?
N2 Ir1 Cl1 84.55(7) . . ?
N1 Ir1 Cl1 95.54(7) . . ?
N3 Ir1 Cl1 88.88(7) . . ?
C26 S1 C27 89.97(16) . . ?
C47 S2 C46 89.76(17) . . ?
C12 N1 C16 119.3(3) . . ?
C12 N1 Ir1 126.0(2) . . ?
C16 N1 Ir1 114.3(2) . . ?
C32 N2 C36 119.0(3) . . ?
C32 N2 Ir1 125.4(2) . . ?
C36 N2 Ir1 115.4(2) . . ?
C52 N3 C56 117.1(3) . . ?
C52 N3 Ir1 122.4(2) . . ?
C56 N3 Ir1 118.9(2) . . ?
C61 N4 C64 107.7(4) . . ?
C61 N4 B1 127.5(3) . . ?
C64 N4 B1 124.4(3) . . ?
C69 N5 C66 108.0(3) . . ?
C69 N5 B1 126.9(3) . . ?
C66 N5 B1 125.0(3) . . ?
N1 C12 C13 122.2(3) . . ?
C12 C13 C14 119.7(3) . . ?
C13 C14 C15 118.6(3) . . ?
C16 C15 C14 119.9(3) . . ?
N1 C16 C15 120.3(3) . . ?
N1 C16 C27 112.5(3) . . ?
C15 C16 C27 127.2(3) . . ?
C27 C20 C21 110.1(3) . . ?
C27 C20 Ir1 113.0(2) . . ?
C21 C20 Ir1 136.5(2) . . ?
C22 C21 C26 117.5(3) . . ?
C22 C21 C20 129.8(3) . . ?
C26 C21 C20 112.7(3) . . ?
C23 C22 C21 119.9(3) . . ?
C22 C23 C24 121.6(4) . . ?
C25 C24 C23 120.7(4) . . ?
C24 C25 C26 118.7(3) . . ?
C25 C26 C21 121.6(3) . . ?
C25 C26 S1 126.6(3) . . ?
C21 C26 S1 111.9(2) . . ?
C20 C27 C16 118.6(3) . . ?
C20 C27 S1 115.3(2) . . ?
C16 C27 S1 126.0(2) . . ?
N2 C32 C33 122.2(4) . . ?
C32 C33 C34 119.0(4) . . ?
C35 C34 C33 119.3(4) . . ?
C34 C35 C36 119.9(4) . . ?
N2 C36 C35 120.6(3) . . ?
N2 C36 C47 112.2(3) . . ?
C35 C36 C47 127.2(3) . . ?
C47 C40 C41 109.7(3) . . ?
C47 C40 Ir1 113.3(3) . . ?
C41 C40 Ir1 136.9(2) . . ?
C42 C41 C46 117.2(3) . . ?
C42 C41 C40 129.9(3) . . ?
C46 C41 C40 112.9(3) . . ?
C43 C42 C41 121.1(3) . . ?
C42 C43 C44 120.1(4) . . ?
C45 C44 C43 120.6(4) . . ?
C44 C45 C46 118.6(4) . . ?
C45 C46 C41 122.4(4) . . ?
C45 C46 S2 125.7(3) . . ?
C41 C46 S2 111.9(3) . . ?
C40 C47 C36 118.7(3) . . ?
C40 C47 S2 115.7(3) . . ?
C36 C47 S2 125.6(3) . . ?
N3 C52 C53 123.3(3) . . ?
C52 C53 C54 119.4(3) . . ?
C53 C54 C55 117.9(3) . . ?
C53 C54 C65 122.5(3) . . ?
C55 C54 C65 119.6(3) . . ?
C56 C55 C54 119.3(3) . . ?
N3 C56 C55 122.9(3) . . ?
N4 C61 C62 109.7(4) . . ?
N4 C61 C72 123.3(4) . . ?
C62 C61 C72 127.0(4) . . ?
C63 C62 C61 108.3(4) . . ?
C62 C63 C64 106.8(4) . . ?
C62 C63 C71 124.4(4) . . ?
C64 C63 C71 128.8(4) . . ?
C65 C64 N4 119.9(4) . . ?
C65 C64 C63 132.3(4) . . ?
N4 C64 C63 107.5(3) . . ?
C64 C65 C66 122.1(3) . . ?
C64 C65 C54 119.3(3) . . ?
C66 C65 C54 118.5(3) . . ?
N5 C66 C65 119.6(3) . . ?
N5 C66 C67 108.2(3) . . ?
C65 C66 C67 132.1(3) . . ?
C68 C67 C66 105.7(4) . . ?
C68 C67 C73 124.6(4) . . ?
C66 C67 C73 129.7(4) . . ?
C67 C68 C69 109.1(4) . . ?
N5 C69 C68 109.0(4) . . ?
N5 C69 C74 123.1(4) . . ?
C68 C69 C74 127.9(4) . . ?
C6S C1S C2S 120.1(7) . . ?
C3S C2S C1S 116.7(7) . . ?
C4S C3S C2S 124.3(7) . . ?
C3S C4S C5S 118.1(7) . . ?
C6S C5S C4S 120.2(7) . . ?
C5S C6S C1S 119.9(7) . . ?
C18S C13S C14S 120.7(9) . . ?
C13S C14S C15S 118.1(8) . . ?
C16S C15S C14S 118.5(9) . . ?
C15S C16S C17S 120.2(8) . . ?
C18S C17S C16S 124.5(8) . . ?
C17S C18S C13S 117.8(9) . . ?

loop_
_geom_bond_atom_site_label_1
_geom_bond_atom_site_label_2
_geom_bond_distance
_geom_bond_site_symmetry_2
_geom_bond_publ_flag
B1 F1 1.372(5) . ?
B1 F2 1.408(5) . ?
B1 N5 1.547(6) . ?
B1 N4 1.551(6) . ?
Ir1 C20 2.010(3) . ?
Ir1 C40 2.011(3) . ?
Ir1 N2 2.054(3) . ?
Ir1 N1 2.066(3) . ?
Ir1 N3 2.183(3) . ?
Ir1 Cl1 2.4396(8) . ?
S1 C26 1.736(4) . ?
S1 C27 1.739(3) . ?
S2 C47 1.746(3) . ?
S2 C46 1.752(4) . ?
N1 C12 1.340(4) . ?
N1 C16 1.385(4) . ?
N2 C32 1.344(5) . ?
N2 C36 1.372(4) . ?
N3 C52 1.349(4) . ?
N3 C56 1.353(4) . ?
N4 C61 1.350(5) . ?
N4 C64 1.398(5) . ?
N5 C69 1.349(5) . ?
N5 C66 1.394(4) . ?
C12 C13 1.378(5) . ?
C13 C14 1.391(5) . ?
C14 C15 1.392(5) . ?
C15 C16 1.390(5) . ?
C16 C27 1.430(4) . ?
C20 C27 1.378(4) . ?
C20 C21 1.433(4) . ?
C21 C22 1.410(5) . ?
C21 C26 1.426(4) . ?
C22 C23 1.371(5) . ?
C23 C24 1.387(5) . ?
C24 C25 1.375(6) . ?
C25 C26 1.395(5) . ?
C32 C33 1.386(5) . ?
C33 C34 1.389(6) . ?
C34 C35 1.374(6) . ?
C35 C36 1.394(5) . ?
C36 C47 1.435(5) . ?
C40 C47 1.373(5) . ?
C40 C41 1.455(5) . ?
C41 C42 1.396(5) . ?
C41 C46 1.414(5) . ?
C42 C43 1.376(5) . ?
C43 C44 1.409(5) . ?
C44 C45 1.374(6) . ?
C45 C46 1.384(5) . ?
C52 C53 1.380(5) . ?
C53 C54 1.386(5) . ?
C54 C55 1.399(5) . ?
C54 C65 1.498(5) . ?
C55 C56 1.380(5) . ?
C61 C62 1.385(6) . ?
C61 C72 1.506(6) . ?
C62 C63 1.374(6) . ?
C63 C64 1.419(6) . ?
C63 C71 1.515(6) . ?
C64 C65 1.386(5) . ?
C65 C66 1.405(5) . ?
C66 C67 1.430(5) . ?
C67 C68 1.374(5) . ?
C67 C73 1.505(5) . ?
C68 C69 1.398(6) . ?
C69 C74 1.496(6) . ?
C1S C6S 1.414(9) . ?
C1S C2S 1.432(8) . ?
C2S C3S 1.386(8) . ?
C3S C4S 1.361(8) . ?
C4S C5S 1.426(8) . ?
C5S C6S 1.388(8) . ?
C13S C18S 1.378(9) . ?
C13S C14S 1.407(10) . ?
C14S C15S 1.443(9) . ?
C15S C16S 1.346(9) . ?
C16S C17S 1.359(9) . ?
C17S C18S 1.333(8) . ?
